data_7720193
loop_
_publ_author_name
'Labutskaya, Liliya D.'
'Klok, Varvara A.'
'Krylova, Irina V.'
'Shangin, Pavel G.'
'Minyaev, Mikhail E.'
'Tretyakov, Evgeny V.'
'Syroeshkin, Mikhail A.'
'Egorov, Mikhail P.'
'Nikolaevskaya, Elena N.'

_publ_section_title
;
 Spectroscopic and electrochemical studies of tin(IV) complexes with
 noninnocent N<sub>2</sub>S<sub>2</sub> and N<sub>2</sub>O<sub>2</sub>
 ligands based on acenaphthene.
;
_journal_issue 7
_journal_name_full 'Dalton transactions (Cambridge, England : 2003)'
_journal_page_first 3073
_journal_page_last 3086
_journal_paper_doi 10.1039/d5dt02688a
_journal_volume 55
_journal_year 2026
_chemical_formula_moiety 'C30 H28 N6 S2 Sn'
_chemical_formula_sum 'C30 H28 N6 S2 Sn'
_chemical_formula_weight 655.39
_space_group_crystal_system triclinic
_space_group_IT_number 2
_space_group_name_Hall '-P 1'
_space_group_name_H-M_alt 'P -1'
_atom_sites_solution_hydrogens mixed
_atom_sites_solution_primary dual
_atom_sites_solution_secondary difmap
_audit_creation_date 2025-01-22
_audit_creation_method
;
Olex2 1.5
(compiled 2024.02.16 svn.r378c4104 for OlexSys, GUI svn.r6928)
;
_audit_update_record
;
2025-09-24 deposited with the CCDC.	2026-01-12 downloaded from the CCDC.
;
_cell_angle_alpha 108.959(3)
_cell_angle_beta 93.759(3)
_cell_angle_gamma 100.386(3)
_cell_formula_units_Z 2
_cell_length_a 8.5688(9)
_cell_length_b 11.3820(12)
_cell_length_c 15.1663(16)
_cell_measurement_reflns_used 8083
_cell_measurement_temperature 100(2)
_cell_measurement_theta_max 28.724
_cell_measurement_theta_min 2.438
_cell_volume 1363.7(3)
_computing_cell_refinement 'SAINT V8.40A (Bruker, 2019)'
_computing_data_collection '<i>APEX3</i> (Bruker, 2019)'
_computing_data_reduction 'SAINT V8.40A (Bruker, 2019)'
_computing_molecular_graphics 'SHELXTL (Sheldrick, Acta Cryst., 2008, A64, 112-122)'
_computing_publication_material 'Olex2 1.5 (Dolomanov et al., 2009)'
_computing_structure_refinement 'SHELXL 2018/3 (Sheldrick, Acta Cryst., 2015, C71, 3-8)'
_computing_structure_solution 'SHELXT 2014/5 (Sheldrick, Acta Cryst., 2015, A71, 3-8)'
_diffrn_ambient_temperature 100(2)
_diffrn_detector_area_resol_mean 7.31
_diffrn_measured_fraction_theta_full 0.989
_diffrn_measured_fraction_theta_max 0.992
_diffrn_measurement_device_type 'Bruker AXS D8 QUEST, Photon III detector'
_diffrn_measurement_method '\f and \w shutterless scans'
_diffrn_radiation_monochromator graphite
_diffrn_radiation_type MoK\a
_diffrn_radiation_wavelength 0.71073
_diffrn_reflns_av_R_equivalents 0.1339
_diffrn_reflns_av_unetI/netI 0.1188
_diffrn_reflns_Laue_measured_fraction_full 0.989
_diffrn_reflns_Laue_measured_fraction_max 0.992
_diffrn_reflns_limit_h_max 12
_diffrn_reflns_limit_h_min -12
_diffrn_reflns_limit_k_max 16
_diffrn_reflns_limit_k_min -16
_diffrn_reflns_limit_l_max 21
_diffrn_reflns_limit_l_min -21
_diffrn_reflns_number 38556
_diffrn_reflns_point_group_measured_fraction_full 0.989
_diffrn_reflns_point_group_measured_fraction_max 0.992
_diffrn_reflns_theta_full 25.242
_diffrn_reflns_theta_max 30.508
_diffrn_reflns_theta_min 2.438
_diffrn_source 'sealed X-ray tube'
_diffrn_source_current 30.0
_diffrn_source_power 1.5
_diffrn_source_size '0.6 mm, fine-focus'
_diffrn_source_voltage 50.0
_diffrn_standards_number 0
_exptl_absorpt_coefficient_mu 1.123
_exptl_absorpt_correction_T_max 0.4942
_exptl_absorpt_correction_T_min 0.4136
_exptl_absorpt_correction_type multi-scan
_exptl_absorpt_process_details
;
SADABS-2016/2 (Krause et al., J. Appl. Cryst. 2015, 48, 3-10)
was used for absorption correction.
wR2(int) was 0.1099 before and 0.0765 after correction.
The Ratio of minimum to maximum transmission is 0.8369.
The \l/2 correction factor is 0.0015.
;
_exptl_crystal_colour yellow
_exptl_crystal_density_diffrn 1.596
_exptl_crystal_density_method 'not measured'
_exptl_crystal_description plate
_exptl_crystal_F_000 664
_exptl_crystal_size_max 0.249
_exptl_crystal_size_mid 0.122
_exptl_crystal_size_min 0.078
_refine_diff_density_max 1.300
_refine_diff_density_min -1.628
_refine_diff_density_rms 0.189
_refine_ls_extinction_coef 0.0040(7)
_refine_ls_extinction_expression Fc^*^=kFc[1+0.001xFc^2^\l^3^/sin(2\q)]^-1/4^
_refine_ls_extinction_method 'SHELXL-2018/3 (Sheldrick 2018)'
_refine_ls_goodness_of_fit_ref 1.023
_refine_ls_hydrogen_treatment mixed
_refine_ls_matrix_type full
_refine_ls_number_parameters 363
_refine_ls_number_reflns 8277
_refine_ls_number_restraints 0
_refine_ls_restrained_S_all 1.023
_refine_ls_R_factor_all 0.1201
_refine_ls_R_factor_gt 0.0649
_refine_ls_shift/su_max 0.001
_refine_ls_shift/su_mean 0.000
_refine_ls_structure_factor_coef Fsqd
_refine_ls_weighting_details 'w=1/[\s^2^(Fo^2^)+(0.0519P)^2^+4.0053P] where P=(Fo^2^+2Fc^2^)/3'
_refine_ls_weighting_scheme calc
_refine_ls_wR_factor_gt 0.1262
_refine_ls_wR_factor_ref 0.1498
_reflns_Friedel_coverage 0.000
_reflns_number_gt 5418
_reflns_number_total 8277
_reflns_threshold_expression 'I > 2\s(I)'
_cod_data_source_file d5dt02688a2.cif
_cod_data_source_block 957012
_cod_database_code 7720193
_shelx_shelxl_version_number 2018/3
_shelx_space_group_comment
;
The symmetry employed for this shelxl refinement is uniquely defined
by the following loop, which should always be used as a source of
symmetry information in preference to the above space-group names.
They are only intended as comments.
;
_shelx_estimated_absorpt_t_max 0.918
_shelx_estimated_absorpt_t_min 0.767
_olex2_refinement_description
;
1. Fixed Uiso
 At 1.2 times of:
  All C(H) groups, All C(H,H) groups
 At 1.5 times of:
  All C(H,H,H) groups
2.a Secondary CH2 refined with riding coordinates:
 C1(H1A,H1B), C3(H3A,H3B)
2.b Aromatic/amide H refined with riding coordinates:
 C8(H8), C9(H9), C10(H10), C14(H14), C15(H15), C16(H16), C19(H19), C20(H20),
 C21(H21), C22(H22), C23(H23), C26(H26), C27(H27), C28(H28), C29(H29), C30(H30)
2.c Idealised Me refined as rotating group:
 C2(H2A,H2B,H2C), C4(H4A,H4B,H4C)
;
_olex2_submission_special_instructions 'No special instructions were received'

loop_
_space_group_symop_operation_xyz
'x, y, z'
'-x, -y, -z'

loop_
_atom_site_label
_atom_site_type_symbol
_atom_site_fract_x
_atom_site_fract_y
_atom_site_fract_z
_atom_site_U_iso_or_equiv
_atom_site_adp_type
_atom_site_occupancy
_atom_site_site_symmetry_order
_atom_site_calc_flag
_atom_site_refinement_flags_posn
_atom_site_refinement_flags_adp
_atom_site_refinement_flags_occupancy
_atom_site_disorder_assembly
_atom_site_disorder_group
Sn1 Sn 0.59109(4) 0.62721(4) 0.87197(2) 0.01831(11) Uani 1 1 d . . . . .
S1 S 0.79096(15) 0.85616(13) 0.94265(9) 0.0228(3) Uani 1 1 d . . . . .
S2 S 0.39766(15) 0.39222(14) 0.89369(9) 0.0232(3) Uani 1 1 d . . . . .
N1 N 0.3980(5) 0.4886(4) 0.7602(3) 0.0199(9) Uani 1 1 d . . . . .
N2 N 0.3259(5) 0.4920(4) 0.6797(3) 0.0199(9) Uani 1 1 d . . . . .
N3 N 0.6455(5) 0.6945(4) 0.7496(3) 0.0187(9) Uani 1 1 d . . . . .
N4 N 0.7925(5) 0.7719(4) 0.7530(3) 0.0186(9) Uani 1 1 d . . . . .
N5 N 1.0159(5) 0.9117(4) 0.8432(3) 0.0209(9) Uani 1 1 d . . . . .
H5 H 1.044(6) 0.962(6) 0.894(4) 0.019(15) Uiso 1 1 d . . . . .
N6 N 0.1690(5) 0.3359(4) 0.7447(3) 0.0215(9) Uani 1 1 d . . . . .
H6 H 0.160(8) 0.357(7) 0.698(5) 0.04(2) Uiso 1 1 d . . . . .
C1 C 0.4171(6) 0.7210(5) 0.9457(4) 0.0223(11) Uani 1 1 d . . . . .
H1A H 0.325822 0.656498 0.949436 0.027 Uiso 1 1 calc R U . . .
H1B H 0.466064 0.774302 1.010620 0.027 Uiso 1 1 calc R U . . .
C2 C 0.3572(7) 0.8034(6) 0.8962(4) 0.0335(14) Uani 1 1 d . . . . .
H2A H 0.288008 0.852746 0.934714 0.050 Uiso 1 1 calc R U . . .
H2B H 0.296247 0.749407 0.835073 0.050 Uiso 1 1 calc R U . . .
H2C H 0.448540 0.861530 0.886717 0.050 Uiso 1 1 calc R U . . .
C3 C 0.7746(6) 0.5227(5) 0.8793(4) 0.0208(11) Uani 1 1 d . . . . .
H3A H 0.779108 0.510502 0.941042 0.025 Uiso 1 1 calc R U . . .
H3B H 0.739942 0.437274 0.830486 0.025 Uiso 1 1 calc R U . . .
C4 C 0.9441(6) 0.5778(5) 0.8672(4) 0.0253(12) Uani 1 1 d . . . . .
H4A H 1.015866 0.524102 0.877403 0.038 Uiso 1 1 calc R U . . .
H4B H 0.979945 0.663981 0.913083 0.038 Uiso 1 1 calc R U . . .
H4C H 0.945500 0.580808 0.803426 0.038 Uiso 1 1 calc R U . . .
C5 C 0.3979(6) 0.5692(5) 0.6412(3) 0.0187(10) Uani 1 1 d . . . . .
C6 C 0.5535(5) 0.6618(5) 0.6686(3) 0.0176(10) Uani 1 1 d . . . . .
C7 C 0.5785(6) 0.7122(5) 0.5913(3) 0.0187(10) Uani 1 1 d . . . . .
C8 C 0.6981(6) 0.7960(5) 0.5722(4) 0.0222(11) Uani 1 1 d . . . . .
H8 H 0.793909 0.835318 0.614828 0.027 Uiso 1 1 calc R U . . .
C9 C 0.6750(6) 0.8220(6) 0.4881(4) 0.0261(12) Uani 1 1 d . . . . .
H9 H 0.756225 0.881122 0.475802 0.031 Uiso 1 1 calc R U . . .
C10 C 0.5400(7) 0.7656(5) 0.4230(4) 0.0236(11) Uani 1 1 d . . . . .
H10 H 0.530207 0.785106 0.366869 0.028 Uiso 1 1 calc R U . . .
C11 C 0.4160(6) 0.6786(5) 0.4399(3) 0.0192(10) Uani 1 1 d . . . . .
C12 C 0.4402(6) 0.6552(5) 0.5236(3) 0.0193(10) Uani 1 1 d . . . . .
C13 C 0.3304(6) 0.5691(5) 0.5497(3) 0.0191(10) Uani 1 1 d . . . . .
C14 C 0.1927(6) 0.5026(5) 0.4906(4) 0.0222(11) Uani 1 1 d . . . . .
H14 H 0.118316 0.442263 0.506261 0.027 Uiso 1 1 calc R U . . .
C15 C 0.1635(6) 0.5258(5) 0.4057(3) 0.0236(11) Uani 1 1 d . . . . .
H15 H 0.066693 0.481488 0.365033 0.028 Uiso 1 1 calc R U . . .
C16 C 0.2700(6) 0.6101(5) 0.3796(3) 0.0222(11) Uani 1 1 d . . . . .
H16 H 0.246722 0.622856 0.321687 0.027 Uiso 1 1 calc R U . . .
C17 C 0.8670(6) 0.8414(5) 0.8370(4) 0.0201(10) Uani 1 1 d . . . . .
C18 C 1.1100(6) 0.9215(5) 0.7724(3) 0.0186(10) Uani 1 1 d . . . . .
C19 C 1.0902(6) 0.8284(5) 0.6835(4) 0.0218(11) Uani 1 1 d . . . . .
H19 H 1.007713 0.754093 0.667282 0.026 Uiso 1 1 calc R U . . .
C20 C 1.1921(6) 0.8451(5) 0.6186(4) 0.0249(12) Uani 1 1 d . . . . .
H20 H 1.177222 0.782810 0.557468 0.030 Uiso 1 1 calc R U . . .
C21 C 1.3153(6) 0.9521(5) 0.6427(4) 0.0241(11) Uani 1 1 d . . . . .
H21 H 1.384490 0.963027 0.598234 0.029 Uiso 1 1 calc R U . . .
C22 C 1.3371(6) 1.0424(5) 0.7312(4) 0.0245(12) Uani 1 1 d . . . . .
H22 H 1.422267 1.115011 0.747867 0.029 Uiso 1 1 calc R U . . .
C23 C 1.2351(6) 1.0279(5) 0.7962(4) 0.0214(11) Uani 1 1 d . . . . .
H23 H 1.250724 1.090680 0.857078 0.026 Uiso 1 1 calc R U . . .
C24 C 0.3119(6) 0.4031(5) 0.7947(4) 0.0208(11) Uani 1 1 d . . . . .
C25 C 0.0386(6) 0.2583(5) 0.7654(4) 0.0227(11) Uani 1 1 d . . . . .
C26 C 0.0179(6) 0.2563(6) 0.8554(4) 0.0265(12) Uani 1 1 d . . . . .
H26 H 0.096381 0.306801 0.907482 0.032 Uiso 1 1 calc R U . . .
C27 C -0.1182(6) 0.1799(6) 0.8684(4) 0.0289(13) Uani 1 1 d . . . . .
H27 H -0.132219 0.178549 0.929700 0.035 Uiso 1 1 calc R U . . .
C28 C -0.2329(6) 0.1060(6) 0.7936(4) 0.0298(13) Uani 1 1 d . . . . .
H28 H -0.324690 0.052837 0.802920 0.036 Uiso 1 1 calc R U . . .
C29 C -0.2132(6) 0.1101(6) 0.7052(4) 0.0312(13) Uani 1 1 d . . . . .
H29 H -0.294115 0.062415 0.653722 0.037 Uiso 1 1 calc R U . . .
C30 C -0.0773(6) 0.1827(5) 0.6907(4) 0.0233(11) Uani 1 1 d . . . . .
H30 H -0.062651 0.181127 0.628756 0.028 Uiso 1 1 calc R U . . .

loop_
_atom_site_aniso_label
_atom_site_aniso_U_11
_atom_site_aniso_U_22
_atom_site_aniso_U_33
_atom_site_aniso_U_23
_atom_site_aniso_U_13
_atom_site_aniso_U_12
Sn1 0.01702(16) 0.0205(2) 0.01575(16) 0.00386(13) 0.00469(11) 0.00328(12)
S1 0.0224(6) 0.0226(7) 0.0178(6) 0.0015(5) 0.0065(5) -0.0003(5)
S2 0.0227(6) 0.0259(8) 0.0198(6) 0.0090(5) 0.0018(5) 0.0003(5)
N1 0.020(2) 0.023(2) 0.0165(19) 0.0074(17) 0.0046(16) 0.0016(17)
N2 0.022(2) 0.025(2) 0.0141(19) 0.0064(18) 0.0050(16) 0.0064(18)
N3 0.0175(19) 0.018(2) 0.018(2) 0.0038(17) 0.0047(16) 0.0012(16)
N4 0.0159(18) 0.021(2) 0.019(2) 0.0070(17) 0.0041(16) 0.0035(17)
N5 0.0162(19) 0.022(2) 0.018(2) 0.0010(19) 0.0039(16) -0.0028(17)
N6 0.021(2) 0.023(3) 0.019(2) 0.0072(19) 0.0002(17) 0.0011(18)
C1 0.018(2) 0.029(3) 0.022(2) 0.008(2) 0.0106(19) 0.009(2)
C2 0.029(3) 0.041(4) 0.036(3) 0.015(3) 0.005(2) 0.017(3)
C3 0.021(2) 0.020(3) 0.018(2) 0.000(2) 0.0033(19) 0.007(2)
C4 0.024(3) 0.026(3) 0.026(3) 0.008(2) 0.008(2) 0.009(2)
C5 0.018(2) 0.021(3) 0.017(2) 0.005(2) 0.0060(18) 0.007(2)
C6 0.016(2) 0.020(3) 0.019(2) 0.007(2) 0.0020(18) 0.0084(19)
C7 0.018(2) 0.021(3) 0.015(2) 0.004(2) 0.0043(18) 0.005(2)
C8 0.024(2) 0.022(3) 0.020(2) 0.007(2) 0.006(2) 0.005(2)
C9 0.026(3) 0.033(3) 0.024(3) 0.013(2) 0.010(2) 0.008(2)
C10 0.036(3) 0.023(3) 0.017(2) 0.010(2) 0.009(2) 0.010(2)
C11 0.024(2) 0.017(3) 0.015(2) 0.0021(19) 0.0074(19) 0.005(2)
C12 0.026(2) 0.019(3) 0.013(2) 0.0033(19) 0.0056(19) 0.009(2)
C13 0.022(2) 0.018(3) 0.016(2) 0.0022(19) 0.0070(19) 0.006(2)
C14 0.024(2) 0.020(3) 0.022(2) 0.006(2) 0.006(2) 0.005(2)
C15 0.026(3) 0.028(3) 0.015(2) 0.004(2) 0.001(2) 0.006(2)
C16 0.029(3) 0.025(3) 0.012(2) 0.004(2) 0.0028(19) 0.009(2)
C17 0.023(2) 0.019(3) 0.019(2) 0.007(2) 0.0063(19) 0.006(2)
C18 0.020(2) 0.021(3) 0.018(2) 0.011(2) 0.0032(19) 0.006(2)
C19 0.020(2) 0.022(3) 0.020(2) 0.003(2) 0.0042(19) 0.003(2)
C20 0.024(2) 0.026(3) 0.021(2) 0.004(2) 0.007(2) 0.005(2)
C21 0.020(2) 0.029(3) 0.025(3) 0.011(2) 0.007(2) 0.005(2)
C22 0.022(2) 0.023(3) 0.030(3) 0.012(2) 0.007(2) 0.002(2)
C23 0.021(2) 0.022(3) 0.020(2) 0.007(2) 0.0026(19) 0.003(2)
C24 0.024(2) 0.017(3) 0.020(2) 0.005(2) 0.008(2) 0.002(2)
C25 0.020(2) 0.017(3) 0.029(3) 0.007(2) 0.004(2) 0.003(2)
C26 0.019(2) 0.029(3) 0.030(3) 0.011(2) 0.003(2) -0.001(2)
C27 0.027(3) 0.026(3) 0.036(3) 0.013(3) 0.008(2) 0.004(2)
C28 0.018(2) 0.023(3) 0.046(4) 0.014(3) 0.001(2) -0.003(2)
C29 0.024(3) 0.021(3) 0.042(3) 0.005(3) -0.007(2) 0.000(2)
C30 0.020(2) 0.023(3) 0.024(3) 0.007(2) 0.000(2) 0.000(2)

loop_
_atom_type_symbol
_atom_type_description
_atom_type_scat_dispersion_real
_atom_type_scat_dispersion_imag
_atom_type_scat_source
C C 0.0033 0.0016 'International Tables Vol C Tables 4.2.6.8 and 6.1.1.4'
H H 0.0000 0.0000 'International Tables Vol C Tables 4.2.6.8 and 6.1.1.4'
N N 0.0061 0.0033 'International Tables Vol C Tables 4.2.6.8 and 6.1.1.4'
S S 0.1246 0.1234 'International Tables Vol C Tables 4.2.6.8 and 6.1.1.4'
Sn Sn -0.6537 1.4246 'International Tables Vol C Tables 4.2.6.8 and 6.1.1.4'

loop_
_exptl_crystal_face_index_h
_exptl_crystal_face_index_k
_exptl_crystal_face_index_l
_exptl_crystal_face_perp_dist
0.00 -1.00 0.00 0.0240
0.00 1.00 0.00 0.0550
0.00 0.00 -1.00 0.0350
1.00 0.00 0.00 0.1150
-1.00 0.00 0.00 0.0310
0.00 1.00 -2.00 0.0300
0.00 -1.00 1.00 0.0200
0.00 1.00 -1.00 0.0480
0.00 1.00 2.00 0.0580

loop_
_geom_angle_atom_site_label_1
_geom_angle_atom_site_label_2
_geom_angle_atom_site_label_3
_geom_angle
_geom_angle_site_symmetry_1
_geom_angle_site_symmetry_3
_geom_angle_publ_flag
N1 Sn1 S1 149.62(12) . . ?
N1 Sn1 N3 80.43(15) . . ?
N3 Sn1 S1 72.54(11) . . ?
C1 Sn1 S1 85.45(15) . . ?
C1 Sn1 N1 91.21(18) . . ?
C1 Sn1 N3 110.19(18) . . ?
C1 Sn1 C3 145.6(2) . . ?
C3 Sn1 S1 94.59(14) . . ?
C3 Sn1 N1 104.73(18) . . ?
C3 Sn1 N3 102.49(18) . . ?
C17 S1 Sn1 93.13(18) . . ?
N2 N1 Sn1 132.9(3) . . ?
N2 N1 C24 114.1(4) . . ?
C24 N1 Sn1 110.4(3) . . ?
C5 N2 N1 118.8(4) . . ?
N4 N3 Sn1 120.2(3) . . ?
C6 N3 Sn1 126.7(3) . . ?
C6 N3 N4 113.0(4) . . ?
C17 N4 N3 116.2(4) . . ?
C17 N5 H5 111(4) . . ?
C17 N5 C18 130.3(4) . . ?
C18 N5 H5 118(4) . . ?
C24 N6 H6 107(5) . . ?
C24 N6 C25 132.4(5) . . ?
C25 N6 H6 120(5) . . ?
Sn1 C1 H1A 109.5 . . ?
Sn1 C1 H1B 109.5 . . ?
H1A C1 H1B 108.0 . . ?
C2 C1 Sn1 110.9(3) . . ?
C2 C1 H1A 109.5 . . ?
C2 C1 H1B 109.5 . . ?
C1 C2 H2A 109.5 . . ?
C1 C2 H2B 109.5 . . ?
C1 C2 H2C 109.5 . . ?
H2A C2 H2B 109.5 . . ?
H2A C2 H2C 109.5 . . ?
H2B C2 H2C 109.5 . . ?
Sn1 C3 H3A 107.7 . . ?
Sn1 C3 H3B 107.7 . . ?
H3A C3 H3B 107.1 . . ?
C4 C3 Sn1 118.5(4) . . ?
C4 C3 H3A 107.7 . . ?
C4 C3 H3B 107.7 . . ?
C3 C4 H4A 109.5 . . ?
C3 C4 H4B 109.5 . . ?
C3 C4 H4C 109.5 . . ?
H4A C4 H4B 109.5 . . ?
H4A C4 H4C 109.5 . . ?
H4B C4 H4C 109.5 . . ?
N2 C5 C6 132.4(5) . . ?
N2 C5 C13 120.8(5) . . ?
C13 C5 C6 106.7(4) . . ?
N3 C6 C5 124.8(5) . . ?
N3 C6 C7 127.9(5) . . ?
C7 C6 C5 107.2(4) . . ?
C8 C7 C6 136.0(5) . . ?
C8 C7 C12 117.6(5) . . ?
C12 C7 C6 106.4(4) . . ?
C7 C8 H8 120.7 . . ?
C7 C8 C9 118.7(5) . . ?
C9 C8 H8 120.7 . . ?
C8 C9 H9 118.5 . . ?
C10 C9 C8 123.0(5) . . ?
C10 C9 H9 118.5 . . ?
C9 C10 H10 120.1 . . ?
C9 C10 C11 119.9(5) . . ?
C11 C10 H10 120.1 . . ?
C10 C11 C16 127.2(5) . . ?
C12 C11 C10 116.3(5) . . ?
C12 C11 C16 116.4(5) . . ?
C11 C12 C7 124.6(5) . . ?
C11 C12 C13 123.3(5) . . ?
C13 C12 C7 112.1(5) . . ?
C12 C13 C5 107.5(4) . . ?
C14 C13 C5 132.9(5) . . ?
C14 C13 C12 119.6(5) . . ?
C13 C14 H14 120.8 . . ?
C13 C14 C15 118.4(5) . . ?
C15 C14 H14 120.8 . . ?
C14 C15 H15 118.8 . . ?
C16 C15 C14 122.4(5) . . ?
C16 C15 H15 118.8 . . ?
C11 C16 H16 120.1 . . ?
C15 C16 C11 119.8(5) . . ?
C15 C16 H16 120.1 . . ?
N4 C17 S1 126.0(4) . . ?
N4 C17 N5 117.7(4) . . ?
N5 C17 S1 116.2(4) . . ?
C19 C18 N5 123.8(5) . . ?
C23 C18 N5 116.7(4) . . ?
C23 C18 C19 119.5(5) . . ?
C18 C19 H19 120.2 . . ?
C20 C19 C18 119.6(5) . . ?
C20 C19 H19 120.2 . . ?
C19 C20 H20 119.8 . . ?
C21 C20 C19 120.4(5) . . ?
C21 C20 H20 119.8 . . ?
C20 C21 H21 120.0 . . ?
C22 C21 C20 119.9(5) . . ?
C22 C21 H21 120.0 . . ?
C21 C22 H22 119.8 . . ?
C21 C22 C23 120.3(5) . . ?
C23 C22 H22 119.8 . . ?
C18 C23 H23 119.9 . . ?
C22 C23 C18 120.2(5) . . ?
C22 C23 H23 119.9 . . ?
N1 C24 S2 116.2(4) . . ?
N6 C24 S2 127.2(4) . . ?
N6 C24 N1 116.6(5) . . ?
C26 C25 N6 124.3(5) . . ?
C30 C25 N6 116.7(5) . . ?
C30 C25 C26 118.9(5) . . ?
C25 C26 H26 120.2 . . ?
C27 C26 C25 119.6(5) . . ?
C27 C26 H26 120.2 . . ?
C26 C27 H27 119.5 . . ?
C28 C27 C26 120.9(6) . . ?
C28 C27 H27 119.5 . . ?
C27 C28 H28 120.4 . . ?
C27 C28 C29 119.2(5) . . ?
C29 C28 H28 120.4 . . ?
C28 C29 H29 119.7 . . ?
C30 C29 C28 120.6(5) . . ?
C30 C29 H29 119.7 . . ?
C25 C30 H30 119.6 . . ?
C29 C30 C25 120.7(5) . . ?
C29 C30 H30 119.6 . . ?

loop_
_geom_bond_atom_site_label_1
_geom_bond_atom_site_label_2
_geom_bond_distance
_geom_bond_site_symmetry_2
_geom_bond_publ_flag
Sn1 S1 2.6848(14) . ?
Sn1 N1 2.249(4) . ?
Sn1 N3 2.272(4) . ?
Sn1 C1 2.151(5) . ?
Sn1 C3 2.153(5) . ?
S1 C17 1.737(5) . ?
S2 C24 1.679(6) . ?
N1 N2 1.347(6) . ?
N1 C24 1.374(6) . ?
N2 C5 1.295(7) . ?
N3 N4 1.388(5) . ?
N3 C6 1.318(6) . ?
N4 C17 1.309(6) . ?
N5 H5 0.79(6) . ?
N5 C17 1.359(6) . ?
N5 C18 1.406(6) . ?
N6 H6 0.82(7) . ?
N6 C24 1.350(6) . ?
N6 C25 1.414(7) . ?
C1 H1A 0.9900 . ?
C1 H1B 0.9900 . ?
C1 C2 1.512(8) . ?
C2 H2A 0.9800 . ?
C2 H2B 0.9800 . ?
C2 H2C 0.9800 . ?
C3 H3A 0.9900 . ?
C3 H3B 0.9900 . ?
C3 C4 1.522(7) . ?
C4 H4A 0.9800 . ?
C4 H4B 0.9800 . ?
C4 H4C 0.9800 . ?
C5 C6 1.482(7) . ?
C5 C13 1.468(7) . ?
C6 C7 1.475(7) . ?
C7 C8 1.382(7) . ?
C7 C12 1.418(7) . ?
C8 H8 0.9500 . ?
C8 C9 1.409(7) . ?
C9 H9 0.9500 . ?
C9 C10 1.377(8) . ?
C10 H10 0.9500 . ?
C10 C11 1.412(7) . ?
C11 C12 1.390(7) . ?
C11 C16 1.430(7) . ?
C12 C13 1.404(7) . ?
C13 C14 1.367(7) . ?
C14 H14 0.9500 . ?
C14 C15 1.412(7) . ?
C15 H15 0.9500 . ?
C15 C16 1.374(7) . ?
C16 H16 0.9500 . ?
C18 C19 1.395(7) . ?
C18 C23 1.394(7) . ?
C19 H19 0.9500 . ?
C19 C20 1.393(7) . ?
C20 H20 0.9500 . ?
C20 C21 1.389(7) . ?
C21 H21 0.9500 . ?
C21 C22 1.375(8) . ?
C22 H22 0.9500 . ?
C22 C23 1.389(7) . ?
C23 H23 0.9500 . ?
C25 C26 1.394(8) . ?
C25 C30 1.386(7) . ?
C26 H26 0.9500 . ?
C26 C27 1.390(7) . ?
C27 H27 0.9500 . ?
C27 C28 1.377(8) . ?
C28 H28 0.9500 . ?
C28 C29 1.378(9) . ?
C29 H29 0.9500 . ?
C29 C30 1.376(7) . ?
C30 H30 0.9500 . ?

loop_
_geom_hbond_atom_site_label_D
_geom_hbond_atom_site_label_H
_geom_hbond_atom_site_label_A
_geom_hbond_distance_DH
_geom_hbond_distance_HA
_geom_hbond_distance_DA
_geom_hbond_angle_DHA
_geom_hbond_site_symmetry_A
_geom_hbond_publ_flag
N5 H5 S1 0.79(6) 2.75(6) 3.522(5) 167(5) 2_777 yes
N6 H6 N2 0.82(7) 2.00(7) 2.527(6) 121(6) . yes

loop_
_geom_torsion_atom_site_label_1
_geom_torsion_atom_site_label_2
_geom_torsion_atom_site_label_3
_geom_torsion_atom_site_label_4
_geom_torsion
_geom_torsion_site_symmetry_1
_geom_torsion_site_symmetry_2
_geom_torsion_site_symmetry_3
_geom_torsion_site_symmetry_4
_geom_torsion_publ_flag
Sn1 S1 C17 N4 26.2(5) . . . . ?
Sn1 S1 C17 N5 -155.8(4) . . . . ?
Sn1 N1 N2 C5 21.1(7) . . . . ?
Sn1 N1 C24 S2 -17.4(5) . . . . ?
Sn1 N1 C24 N6 163.5(4) . . . . ?
Sn1 N3 N4 C17 -25.7(6) . . . . ?
Sn1 N3 C6 C5 -2.7(7) . . . . ?
Sn1 N3 C6 C7 174.0(4) . . . . ?
N1 N2 C5 C6 -0.4(8) . . . . ?
N1 N2 C5 C13 175.0(4) . . . . ?
N2 N1 C24 S2 178.7(3) . . . . ?
N2 N1 C24 N6 -0.4(7) . . . . ?
N2 C5 C6 N3 -8.6(9) . . . . ?
N2 C5 C6 C7 174.0(5) . . . . ?
N2 C5 C13 C12 -175.7(5) . . . . ?
N2 C5 C13 C14 2.6(9) . . . . ?
N3 N4 C17 S1 -6.3(7) . . . . ?
N3 N4 C17 N5 175.7(5) . . . . ?
N3 C6 C7 C8 5.2(10) . . . . ?
N3 C6 C7 C12 -175.0(5) . . . . ?
N4 N3 C6 C5 173.2(4) . . . . ?
N4 N3 C6 C7 -10.1(7) . . . . ?
N5 C18 C19 C20 -178.3(5) . . . . ?
N5 C18 C23 C22 177.8(5) . . . . ?
N6 C25 C26 C27 177.4(5) . . . . ?
N6 C25 C30 C29 -175.9(5) . . . . ?
C5 C6 C7 C8 -177.6(6) . . . . ?
C5 C6 C7 C12 2.2(5) . . . . ?
C5 C13 C14 C15 -179.9(5) . . . . ?
C6 N3 N4 C17 158.1(5) . . . . ?
C6 C5 C13 C12 0.8(5) . . . . ?
C6 C5 C13 C14 179.1(5) . . . . ?
C6 C7 C8 C9 -178.9(5) . . . . ?
C6 C7 C12 C11 179.5(5) . . . . ?
C6 C7 C12 C13 -1.8(6) . . . . ?
C7 C8 C9 C10 -1.4(8) . . . . ?
C7 C12 C13 C5 0.7(6) . . . . ?
C7 C12 C13 C14 -177.9(5) . . . . ?
C8 C7 C12 C11 -0.7(8) . . . . ?
C8 C7 C12 C13 178.0(5) . . . . ?
C8 C9 C10 C11 0.9(8) . . . . ?
C9 C10 C11 C12 -0.2(8) . . . . ?
C9 C10 C11 C16 -178.8(5) . . . . ?
C10 C11 C12 C7 0.1(8) . . . . ?
C10 C11 C12 C13 -178.4(5) . . . . ?
C10 C11 C16 C15 178.1(5) . . . . ?
C11 C12 C13 C5 179.4(5) . . . . ?
C11 C12 C13 C14 0.8(8) . . . . ?
C12 C7 C8 C9 1.3(7) . . . . ?
C12 C11 C16 C15 -0.5(7) . . . . ?
C12 C13 C14 C15 -1.7(7) . . . . ?
C13 C5 C6 N3 175.5(5) . . . . ?
C13 C5 C6 C7 -1.8(5) . . . . ?
C13 C14 C15 C16 1.6(8) . . . . ?
C14 C15 C16 C11 -0.4(8) . . . . ?
C16 C11 C12 C7 178.9(5) . . . . ?
C16 C11 C12 C13 0.4(7) . . . . ?
C17 N5 C18 C19 -22.7(9) . . . . ?
C17 N5 C18 C23 161.1(5) . . . . ?
C18 N5 C17 S1 -179.9(5) . . . . ?
C18 N5 C17 N4 -1.7(9) . . . . ?
C18 C19 C20 C21 1.6(8) . . . . ?
C19 C18 C23 C22 1.4(8) . . . . ?
C19 C20 C21 C22 0.0(9) . . . . ?
C20 C21 C22 C23 -0.8(9) . . . . ?
C21 C22 C23 C18 0.1(8) . . . . ?
C23 C18 C19 C20 -2.3(8) . . . . ?
C24 N1 N2 C5 -179.6(5) . . . . ?
C24 N6 C25 C26 14.6(9) . . . . ?
C24 N6 C25 C30 -167.4(6) . . . . ?
C25 N6 C24 S2 13.5(9) . . . . ?
C25 N6 C24 N1 -167.5(5) . . . . ?
C25 C26 C27 C28 0.0(9) . . . . ?
C26 C25 C30 C29 2.1(9) . . . . ?
C26 C27 C28 C29 -1.2(9) . . . . ?
C27 C28 C29 C30 2.8(9) . . . . ?
C28 C29 C30 C25 -3.4(9) . . . . ?
C30 C25 C26 C27 -0.5(9) . . . . ?
